data_1529324
loop_
_publ_author_name
'Chitnis, Saurabh S.'
'Robertson, Alasdair P. M.'
'Burford, Neil'
'Patrick, Brian O.'
'McDonald, Robert'
'Ferguson, Michael J.'

_publ_section_title
;
 Bipyridine complexes of E3+(E = P, As, Sb, Bi): strong Lewis acids,
 sources of E(OTf)3and synthons for EIand EVcations
;
_journal_issue 11
_journal_name_full 'Chem. Sci.'
_journal_page_first 6545
_journal_paper_doi 10.1039/C5SC02423D
_journal_volume 6
_journal_year 2015
_chemical_formula_moiety 'C22 H16 Bi F6 N4 O6 S2, C F3 O3 S, C2 H3 N'
_chemical_formula_sum 'C25 H19 Bi F9 N5 O9 S3'
_chemical_formula_weight 1009.61
_space_group_crystal_system triclinic
_space_group_IT_number 2
_space_group_name_Hall '-P 1'
_space_group_name_H-M_alt 'P -1'
_symmetry_space_group_name_Hall '-P 1'
_symmetry_space_group_name_H-M 'P -1'
_atom_sites_solution_hydrogens geom
_audit_creation_method SHELXL-2014/7
_audit_update_record
;
2015-07-05 deposited with the CCDC.
2015-08-03 downloaded from the CCDC.
;
_cell_angle_alpha 77.1774(15)
_cell_angle_beta 87.8299(16)
_cell_angle_gamma 79.1523(16)
_cell_formula_units_Z 2
_cell_length_a 9.3667(13)
_cell_length_b 13.6119(19)
_cell_length_c 13.6823(19)
_cell_measurement_reflns_used 6872
_cell_measurement_temperature 193(2)
_cell_measurement_theta_max 26.52
_cell_measurement_theta_min 2.41
_cell_volume 1670.6(4)
_computing_cell_refinement 'Bruker SAINT'
_computing_data_collection 'Bruker APEX2'
_computing_data_reduction 'Bruker SAINT'
_computing_molecular_graphics 'Bruker SHELXTL'
_computing_publication_material 'Bruker SHELXTL'
_computing_structure_refinement 'SHELXL-2014/7 (Sheldrick, 2014)'
_computing_structure_solution 'SHELXT-2014 (Sheldrick, 2014)'
_diffrn_ambient_temperature 193(2)
_diffrn_measured_fraction_theta_full 0.998
_diffrn_measured_fraction_theta_max 0.966
_diffrn_measurement_device_type 'Bruker APEX-II CCD'
_diffrn_measurement_method '\w scans'
_diffrn_radiation_type MoK\a
_diffrn_radiation_wavelength 0.71073
_diffrn_reflns_av_R_equivalents 0.0859
_diffrn_reflns_av_unetI/netI 0.0660
_diffrn_reflns_laue_measured_fraction_full 0.998
_diffrn_reflns_laue_measured_fraction_max 0.966
_diffrn_reflns_limit_h_max 12
_diffrn_reflns_limit_h_min -12
_diffrn_reflns_limit_k_max 18
_diffrn_reflns_limit_k_min -17
_diffrn_reflns_limit_l_max 18
_diffrn_reflns_limit_l_min -18
_diffrn_reflns_number 39598
_diffrn_reflns_point_group_measured_fraction_full 0.998
_diffrn_reflns_point_group_measured_fraction_max 0.966
_diffrn_reflns_theta_full 25.242
_diffrn_reflns_theta_max 28.273
_diffrn_reflns_theta_min 1.526
_exptl_absorpt_coefficient_mu 5.573
_exptl_absorpt_correction_T_max 0.6292
_exptl_absorpt_correction_T_min 0.3554
_exptl_absorpt_correction_type multi-scan
_exptl_absorpt_process_details 'TWINABS (Sheldrick, 2008)'
_exptl_crystal_colour colourless
_exptl_crystal_density_diffrn 2.007
_exptl_crystal_description fragment
_exptl_crystal_F_000 976
_exptl_crystal_size_max 0.210
_exptl_crystal_size_mid 0.152
_exptl_crystal_size_min 0.116
_refine_diff_density_max 2.996
_refine_diff_density_min -2.551
_refine_diff_density_rms 0.282
_refine_ls_extinction_method none
_refine_ls_goodness_of_fit_ref 1.053
_refine_ls_hydrogen_treatment constr
_refine_ls_matrix_type full
_refine_ls_number_parameters 471
_refine_ls_number_reflns 8002
_refine_ls_number_restraints 0
_refine_ls_restrained_S_all 1.053
_refine_ls_R_factor_all 0.0646
_refine_ls_R_factor_gt 0.0517
_refine_ls_shift/su_max 0.000
_refine_ls_shift/su_mean 0.000
_refine_ls_structure_factor_coef Fsqd
_refine_ls_weighting_details 'w=1/[\s^2^(Fo^2^)+(0.0950P)^2^] where P=(Fo^2^+2Fc^2^)/3'
_refine_ls_weighting_scheme calc
_refine_ls_wR_factor_gt 0.1394
_refine_ls_wR_factor_ref 0.1466
_reflns_Friedel_coverage 0.000
_reflns_number_gt 6625
_reflns_number_total 8002
_reflns_threshold_expression 'I > 2\s(I)'
_cod_data_source_file c5sc02423d2.cif
_cod_data_source_block vic1520
_cod_depositor_comments 'Adding full bibliography for 1529324--1529330.cif.'
_cod_database_code 1529324
_shelx_shelxl_version_number 2014/7
_shelx_space_group_comment
; 
The symmetry employed for this shelxl refinement is uniquely defined 
by the following loop, which should always be used as a source of 
symmetry information in preference to the above space-group names. 
They are only intended as comments. 
;
_shelx_estimated_absorpt_t_min 0.387
_shelx_estimated_absorpt_t_max 0.564

loop_
_space_group_symop_operation_xyz
'x, y, z'
'-x, -y, -z'

loop_
_atom_site_label
_atom_site_type_symbol
_atom_site_fract_x
_atom_site_fract_y
_atom_site_fract_z
_atom_site_U_iso_or_equiv
_atom_site_adp_type
_atom_site_occupancy
_atom_site_site_symmetry_order
_atom_site_calc_flag
_atom_site_refinement_flags_posn
_atom_site_refinement_flags_adp
Bi Bi 0.15250(3) 0.11116(2) 0.14953(2) 0.02128(11) Uani 1 1 d . .
S1 S 0.0415(2) 0.12418(14) -0.08333(13) 0.0241(4) Uani 1 1 d . .
S2 S 0.34599(19) -0.08596(15) 0.32838(14) 0.0264(4) Uani 1 1 d . .
F1 F 0.1140(7) 0.1926(5) -0.2666(4) 0.0551(16) Uani 1 1 d . .
F2 F -0.0711(6) 0.2871(4) -0.2147(5) 0.0488(14) Uani 1 1 d . .
F3 F 0.1413(6) 0.2889(4) -0.1649(5) 0.0497(14) Uani 1 1 d . .
F4 F 0.4424(9) -0.2768(5) 0.4095(5) 0.071(2) Uani 1 1 d . .
F5 F 0.5647(7) -0.2175(6) 0.2848(6) 0.074(2) Uani 1 1 d . .
F6 F 0.3569(7) -0.2535(5) 0.2636(5) 0.0625(18) Uani 1 1 d . .
O1 O -0.0248(6) 0.1741(6) -0.0033(4) 0.0405(15) Uani 1 1 d . .
O2 O 0.1898(6) 0.0720(5) -0.0592(4) 0.0328(12) Uani 1 1 d . .
O3 O -0.0520(6) 0.0688(5) -0.1207(4) 0.0346(13) Uani 1 1 d . .
O4 O 0.3639(6) -0.0257(5) 0.2269(4) 0.0366(13) Uani 1 1 d . .
O5 O 0.1962(6) -0.0912(6) 0.3511(5) 0.0408(15) Uani 1 1 d . .
O6 O 0.4298(7) -0.0631(5) 0.4036(5) 0.0421(15) Uani 1 1 d . .
N1 N 0.3682(6) 0.1775(5) 0.0769(5) 0.0238(12) Uani 1 1 d . .
N2 N 0.1146(6) 0.2921(5) 0.1182(5) 0.0236(12) Uani 1 1 d . .
N3 N -0.0717(6) 0.1167(5) 0.2452(5) 0.0244(13) Uani 1 1 d . .
N4 N 0.1805(7) 0.1503(5) 0.3074(4) 0.0245(13) Uani 1 1 d . .
C1 C 0.0574(10) 0.2307(6) -0.1893(6) 0.0336(18) Uani 1 1 d . .
C2 C 0.4329(10) -0.2165(7) 0.3199(7) 0.0379(19) Uani 1 1 d . .
C11 C 0.3540(8) 0.2796(6) 0.0443(6) 0.0258(15) Uani 1 1 d . .
C12 C 0.4593(8) 0.3224(7) -0.0170(6) 0.0319(17) Uani 1 1 d . .
H12 H 0.4486 0.3946 -0.0404 0.038 Uiso 1 1 calc R U
C13 C 0.5792(9) 0.2573(7) -0.0428(7) 0.0359(19) Uani 1 1 d . .
H13 H 0.6521 0.2845 -0.0845 0.043 Uiso 1 1 calc R U
C14 C 0.5933(8) 0.1534(7) -0.0083(6) 0.0314(17) Uani 1 1 d . .
H14 H 0.6766 0.1084 -0.0246 0.038 Uiso 1 1 calc R U
C15 C 0.4842(8) 0.1149(6) 0.0510(6) 0.0279(16) Uani 1 1 d . .
H15 H 0.4920 0.0428 0.0735 0.034 Uiso 1 1 calc R U
C21 C 0.2223(8) 0.3423(6) 0.0770(6) 0.0256(15) Uani 1 1 d . .
C22 C 0.2106(10) 0.4466(7) 0.0712(7) 0.0365(19) Uani 1 1 d . .
H22 H 0.2855 0.4814 0.0410 0.044 Uiso 1 1 calc R U
C23 C 0.0904(11) 0.4987(7) 0.1094(8) 0.042(2) Uani 1 1 d . .
H23 H 0.0831 0.5698 0.1069 0.051 Uiso 1 1 calc R U
C24 C -0.0198(9) 0.4501(8) 0.1513(8) 0.040(2) Uani 1 1 d . .
H24 H -0.1040 0.4859 0.1778 0.048 Uiso 1 1 calc R U
C25 C -0.0028(9) 0.3459(7) 0.1533(6) 0.0322(17) Uani 1 1 d . .
H25 H -0.0788 0.3111 0.1811 0.039 Uiso 1 1 calc R U
C31 C -0.0629(8) 0.1162(6) 0.3422(6) 0.0238(14) Uani 1 1 d . .
C32 C -0.1696(9) 0.0884(7) 0.4090(6) 0.0310(17) Uani 1 1 d . .
H32 H -0.1614 0.0888 0.4779 0.037 Uiso 1 1 calc R U
C33 C -0.2896(9) 0.0597(7) 0.3737(7) 0.0358(19) Uani 1 1 d . .
H33 H -0.3647 0.0401 0.4183 0.043 Uiso 1 1 calc R U
C34 C -0.2979(9) 0.0600(7) 0.2726(6) 0.0326(17) Uani 1 1 d . .
H34 H -0.3788 0.0407 0.2469 0.039 Uiso 1 1 calc R U
C35 C -0.1874(8) 0.0886(7) 0.2100(6) 0.0294(16) Uani 1 1 d . .
H35 H -0.1925 0.0886 0.1408 0.035 Uiso 1 1 calc R U
C41 C 0.0698(9) 0.1474(6) 0.3731(6) 0.0265(15) Uani 1 1 d . .
C42 C 0.0816(10) 0.1728(8) 0.4657(6) 0.037(2) Uani 1 1 d . .
H42 H 0.0040 0.1696 0.5125 0.045 Uiso 1 1 calc R U
C43 C 0.2067(11) 0.2024(9) 0.4885(7) 0.045(2) Uani 1 1 d . .
H43 H 0.2160 0.2212 0.5504 0.054 Uiso 1 1 calc R U
C44 C 0.3187(10) 0.2043(7) 0.4197(6) 0.0356(19) Uani 1 1 d . .
H44 H 0.4063 0.2240 0.4341 0.043 Uiso 1 1 calc R U
C45 C 0.3023(9) 0.1774(7) 0.3308(6) 0.0323(18) Uani 1 1 d . .
H45 H 0.3801 0.1781 0.2842 0.039 Uiso 1 1 calc R U
S3 S 0.5980(2) 0.37615(16) 0.22475(17) 0.0323(4) Uani 1 1 d . .
F7 F 0.4626(9) 0.4393(8) 0.3761(6) 0.090(3) Uani 1 1 d . .
F8 F 0.5782(9) 0.5461(6) 0.2863(7) 0.085(3) Uani 1 1 d . .
F9 F 0.3791(7) 0.5274(6) 0.2304(7) 0.078(2) Uani 1 1 d . .
O7 O 0.6295(8) 0.4314(6) 0.1271(5) 0.0512(17) Uani 1 1 d . .
O8 O 0.4955(8) 0.3099(6) 0.2254(6) 0.0502(18) Uani 1 1 d . .
O9 O 0.7233(7) 0.3352(6) 0.2889(5) 0.0473(16) Uani 1 1 d . .
C3 C 0.4987(11) 0.4772(8) 0.2814(9) 0.048(2) Uani 1 1 d . .
N1S N 0.123(2) 0.4202(16) 0.6033(15) 0.163(10) Uani 1 1 d . .
C1S C 0.1537(18) 0.4936(14) 0.5612(12) 0.087(5) Uani 1 1 d . .
C2S C 0.1978(15) 0.5840(11) 0.5037(11) 0.074(4) Uani 1 1 d . .
H2SA H 0.2949 0.5659 0.4761 0.088 Uiso 1 1 calc R U
H2SB H 0.2003 0.6324 0.5468 0.088 Uiso 1 1 calc R U
H2SC H 0.1286 0.6159 0.4488 0.088 Uiso 1 1 calc R U

loop_
_atom_site_aniso_label
_atom_site_aniso_U_11
_atom_site_aniso_U_22
_atom_site_aniso_U_33
_atom_site_aniso_U_23
_atom_site_aniso_U_13
_atom_site_aniso_U_12
Bi 0.02143(15) 0.02402(17) 0.01974(15) -0.00688(10) 0.00430(9) -0.00588(10)
S1 0.0279(9) 0.0248(9) 0.0204(9) -0.0063(7) 0.0019(7) -0.0058(7)
S2 0.0272(9) 0.0273(9) 0.0246(9) -0.0069(7) 0.0022(7) -0.0040(7)
F1 0.086(4) 0.047(3) 0.030(3) -0.005(3) 0.022(3) -0.014(3)
F2 0.044(3) 0.040(3) 0.056(4) -0.001(3) -0.011(3) 0.000(3)
F3 0.055(3) 0.038(3) 0.058(4) -0.002(3) 0.004(3) -0.024(3)
F4 0.112(6) 0.040(4) 0.052(4) 0.009(3) -0.008(4) -0.011(4)
F5 0.042(3) 0.058(4) 0.110(6) -0.018(4) 0.016(4) 0.013(3)
F6 0.076(4) 0.049(4) 0.071(5) -0.031(3) -0.013(3) -0.006(3)
O1 0.031(3) 0.069(5) 0.025(3) -0.021(3) 0.005(2) -0.007(3)
O2 0.033(3) 0.035(3) 0.030(3) -0.009(2) 0.002(2) -0.001(2)
O3 0.043(3) 0.040(3) 0.024(3) -0.002(2) 0.001(2) -0.022(3)
O4 0.039(3) 0.037(3) 0.028(3) -0.001(3) 0.009(2) -0.002(3)
O5 0.030(3) 0.057(4) 0.043(4) -0.023(3) 0.008(3) -0.011(3)
O6 0.050(4) 0.049(4) 0.035(3) -0.012(3) -0.003(3) -0.022(3)
N1 0.021(3) 0.031(3) 0.021(3) -0.007(3) 0.005(2) -0.008(3)
N2 0.021(3) 0.021(3) 0.027(3) -0.001(2) 0.006(2) -0.007(2)
N3 0.019(3) 0.034(3) 0.023(3) -0.009(3) 0.005(2) -0.010(3)
N4 0.034(3) 0.025(3) 0.016(3) -0.007(2) 0.006(2) -0.007(3)
C1 0.048(5) 0.024(4) 0.026(4) 0.001(3) 0.008(3) -0.009(3)
C2 0.047(5) 0.023(4) 0.041(5) -0.009(4) 0.002(4) 0.002(4)
C11 0.026(4) 0.032(4) 0.022(4) -0.011(3) 0.003(3) -0.006(3)
C12 0.029(4) 0.031(4) 0.035(4) -0.005(3) 0.006(3) -0.005(3)
C13 0.031(4) 0.044(5) 0.035(5) -0.013(4) 0.013(3) -0.010(4)
C14 0.024(4) 0.036(4) 0.033(4) -0.011(4) 0.009(3) 0.000(3)
C15 0.025(4) 0.030(4) 0.028(4) -0.006(3) 0.004(3) -0.005(3)
C21 0.024(4) 0.025(4) 0.027(4) -0.003(3) -0.002(3) -0.004(3)
C22 0.040(5) 0.025(4) 0.047(5) -0.012(4) 0.008(4) -0.007(3)
C23 0.047(5) 0.025(4) 0.055(6) -0.014(4) 0.006(4) -0.005(4)
C24 0.028(4) 0.042(5) 0.052(6) -0.016(4) 0.008(4) -0.003(4)
C25 0.027(4) 0.036(4) 0.034(4) -0.005(3) 0.008(3) -0.009(3)
C31 0.023(3) 0.023(3) 0.028(4) -0.013(3) 0.005(3) -0.002(3)
C32 0.034(4) 0.038(5) 0.021(4) -0.006(3) 0.006(3) -0.009(3)
C33 0.028(4) 0.043(5) 0.036(5) -0.005(4) 0.012(3) -0.014(4)
C34 0.029(4) 0.038(5) 0.035(4) -0.012(4) 0.007(3) -0.013(3)
C35 0.020(3) 0.035(4) 0.035(4) -0.016(3) 0.003(3) -0.002(3)
C41 0.034(4) 0.028(4) 0.020(4) -0.006(3) 0.004(3) -0.012(3)
C42 0.040(5) 0.053(6) 0.023(4) -0.015(4) 0.006(3) -0.011(4)
C43 0.049(5) 0.068(7) 0.029(5) -0.027(5) 0.002(4) -0.023(5)
C44 0.040(5) 0.042(5) 0.031(4) -0.010(4) -0.005(3) -0.019(4)
C45 0.029(4) 0.049(5) 0.023(4) -0.012(4) 0.000(3) -0.014(4)
S3 0.0304(10) 0.0292(10) 0.0370(11) -0.0064(8) 0.0075(8) -0.0074(8)
F7 0.087(5) 0.115(7) 0.062(5) -0.037(5) 0.023(4) 0.016(5)
F8 0.087(5) 0.047(4) 0.128(7) -0.047(5) -0.033(5) 0.006(4)
F9 0.050(4) 0.065(5) 0.118(7) -0.037(5) -0.023(4) 0.019(3)
O7 0.060(4) 0.043(4) 0.046(4) 0.000(3) 0.009(3) -0.012(3)
O8 0.052(4) 0.046(4) 0.061(5) -0.017(4) 0.015(3) -0.026(3)
O9 0.037(3) 0.052(4) 0.051(4) -0.015(3) 0.004(3) 0.000(3)
C3 0.046(6) 0.043(6) 0.055(6) -0.019(5) 0.005(5) -0.003(4)
N1S 0.162(17) 0.159(18) 0.157(17) 0.069(14) -0.088(14) -0.107(15)
C1S 0.098(11) 0.096(12) 0.076(10) 0.002(9) -0.028(8) -0.054(10)
C2S 0.074(8) 0.082(10) 0.073(9) -0.006(7) -0.003(7) -0.044(8)

loop_
_atom_type_symbol
_atom_type_description
_atom_type_scat_dispersion_real
_atom_type_scat_dispersion_imag
_atom_type_scat_source
C C 0.0033 0.0016 'International Tables Vol C Tables 4.2.6.8 and 6.1.1.4'
H H 0.0000 0.0000 'International Tables Vol C Tables 4.2.6.8 and 6.1.1.4'
N N 0.0061 0.0033 'International Tables Vol C Tables 4.2.6.8 and 6.1.1.4'
O O 0.0106 0.0060 'International Tables Vol C Tables 4.2.6.8 and 6.1.1.4'
F F 0.0171 0.0103 'International Tables Vol C Tables 4.2.6.8 and 6.1.1.4'
S S 0.1246 0.1234 'International Tables Vol C Tables 4.2.6.8 and 6.1.1.4'
Bi Bi -4.1077 10.2566 'International Tables Vol C Tables 4.2.6.8 and 6.1.1.4'

loop_
_geom_angle_atom_site_label_1
_geom_angle_atom_site_label_2
_geom_angle_atom_site_label_3
_geom_angle
_geom_angle_site_symmetry_1
_geom_angle_site_symmetry_3
N2 Bi N4 74.7(2) . .
N2 Bi N3 88.8(2) . .
N4 Bi N3 68.2(2) . .
N2 Bi N1 68.1(2) . .
N4 Bi N1 94.1(2) . .
N3 Bi N1 154.4(2) . .
N2 Bi O4 131.9(2) . .
N4 Bi O4 77.2(2) . .
N3 Bi O4 115.6(2) . .
N1 Bi O4 75.8(2) . .
N2 Bi O1 75.0(2) . .
N4 Bi O1 138.3(2) . .
N3 Bi O1 83.20(19) . .
N1 Bi O1 100.5(2) . .
O4 Bi O1 144.2(2) . .
N2 Bi O3 147.44(19) . 2
N4 Bi O3 124.87(19) . 2
N3 Bi O3 77.69(19) . 2
N1 Bi O3 127.78(19) . 2
O4 Bi O3 80.42(19) . 2
O1 Bi O3 74.1(2) . 2
N2 Bi O2 102.09(19) . .
N4 Bi O2 166.21(19) . .
N3 Bi O2 125.49(18) . .
N1 Bi O2 72.45(18) . .
O4 Bi O2 96.05(17) . .
O1 Bi O2 50.36(17) . .
O3 Bi O2 64.66(16) 2 .
O3 S1 O2 117.0(4) . .
O3 S1 O1 113.4(4) . .
O2 S1 O1 111.9(3) . .
O3 S1 C1 103.6(4) . .
O2 S1 C1 104.9(4) . .
O1 S1 C1 104.4(4) . .
O5 S2 O6 116.9(4) . .
O5 S2 O4 112.0(4) . .
O6 S2 O4 113.8(4) . .
O5 S2 C2 105.4(4) . .
O6 S2 C2 103.9(4) . .
O4 S2 C2 103.0(4) . .
S1 O1 Bi 106.9(3) . .
S1 O2 Bi 90.0(3) . .
S2 O4 Bi 118.1(3) . .
C15 N1 C11 120.3(7) . .
C15 N1 Bi 120.9(5) . .
C11 N1 Bi 117.2(5) . .
C25 N2 C21 118.2(7) . .
C25 N2 Bi 121.2(5) . .
C21 N2 Bi 120.0(5) . .
C31 N3 C35 119.9(6) . .
C31 N3 Bi 117.4(4) . .
C35 N3 Bi 119.5(5) . .
C45 N4 C41 119.9(6) . .
C45 N4 Bi 121.0(5) . .
C41 N4 Bi 119.1(5) . .
F2 C1 F3 108.5(7) . .
F2 C1 F1 109.3(7) . .
F3 C1 F1 109.9(7) . .
F2 C1 S1 110.4(6) . .
F3 C1 S1 110.1(6) . .
F1 C1 S1 108.7(6) . .
F6 C2 F5 110.1(8) . .
F6 C2 F4 107.9(8) . .
F5 C2 F4 107.7(9) . .
F6 C2 S2 111.1(7) . .
F5 C2 S2 110.4(7) . .
F4 C2 S2 109.6(7) . .
N1 C11 C12 121.0(7) . .
N1 C11 C21 116.3(7) . .
C12 C11 C21 122.7(7) . .
C13 C12 C11 118.3(8) . .
C14 C13 C12 120.2(8) . .
C13 C14 C15 119.1(7) . .
N1 C15 C14 121.1(8) . .
N2 C21 C22 120.9(7) . .
N2 C21 C11 116.8(7) . .
C22 C21 C11 122.2(7) . .
C23 C22 C21 119.3(8) . .
C22 C23 C24 121.1(8) . .
C23 C24 C25 116.9(8) . .
N2 C25 C24 123.7(7) . .
N3 C31 C32 121.9(7) . .
N3 C31 C41 115.4(6) . .
C32 C31 C41 122.7(7) . .
C31 C32 C33 118.9(7) . .
C34 C33 C32 119.0(7) . .
C35 C34 C33 119.1(7) . .
N3 C35 C34 121.2(7) . .
N4 C41 C42 120.5(7) . .
N4 C41 C31 117.1(6) . .
C42 C41 C31 122.5(7) . .
C43 C42 C41 119.2(8) . .
C42 C43 C44 119.0(7) . .
C45 C44 C43 119.4(8) . .
N4 C45 C44 122.1(7) . .
O7 S3 O8 114.2(5) . .
O7 S3 O9 114.3(4) . .
O8 S3 O9 116.6(5) . .
O7 S3 C3 102.3(5) . .
O8 S3 C3 103.6(5) . .
O9 S3 C3 103.3(5) . .
F8 C3 F9 106.5(9) . .
F8 C3 F7 105.9(10) . .
F9 C3 F7 109.1(9) . .
F8 C3 S3 111.6(7) . .
F9 C3 S3 112.6(7) . .
F7 C3 S3 110.8(8) . .
N1S C1S C2S 177(3) . .

loop_
_geom_bond_atom_site_label_1
_geom_bond_atom_site_label_2
_geom_bond_distance
_geom_bond_site_symmetry_2
Bi N2 2.364(6) .
Bi N4 2.372(6) .
Bi N3 2.430(6) .
Bi N1 2.454(6) .
Bi O4 2.532(6) .
Bi O1 2.607(6) .
Bi O3 2.893(6) 2
Bi O2 3.016(6) .
S1 O3 1.432(6) .
S1 O2 1.450(6) .
S1 O1 1.472(6) .
S1 C1 1.833(8) .
S2 O5 1.437(6) .
S2 O6 1.438(6) .
S2 O4 1.468(6) .
S2 C2 1.837(9) .
F1 C1 1.329(10) .
F2 C1 1.313(10) .
F3 C1 1.316(10) .
F4 C2 1.311(11) .
F5 C2 1.306(11) .
F6 C2 1.304(11) .
N1 C15 1.338(10) .
N1 C11 1.344(10) .
N2 C25 1.337(10) .
N2 C21 1.360(9) .
N3 C31 1.332(9) .
N3 C35 1.353(9) .
N4 C45 1.333(10) .
N4 C41 1.346(9) .
C11 C12 1.398(11) .
C11 C21 1.477(10) .
C12 C13 1.380(12) .
C13 C14 1.370(13) .
C14 C15 1.389(11) .
C21 C22 1.388(11) .
C22 C23 1.365(13) .
C23 C24 1.370(13) .
C24 C25 1.391(12) .
C31 C32 1.376(10) .
C31 C41 1.491(10) .
C32 C33 1.393(11) .
C33 C34 1.388(12) .
C34 C35 1.375(11) .
C41 C42 1.400(10) .
C42 C43 1.376(12) .
C43 C44 1.383(13) .
C44 C45 1.367(11) .
S3 O7 1.430(7) .
S3 O8 1.434(7) .
S3 O9 1.439(7) .
S3 C3 1.815(10) .
F7 C3 1.340(14) .
F8 C3 1.317(12) .
F9 C3 1.330(12) .
N1S C1S 1.12(2) .
C1S C2S 1.429(19) .

loop_
_geom_torsion_atom_site_label_1
_geom_torsion_atom_site_label_2
_geom_torsion_atom_site_label_3
_geom_torsion_atom_site_label_4
_geom_torsion
_geom_torsion_site_symmetry_1
O3 S1 O1 Bi 125.3(3) .
O2 S1 O1 Bi -9.7(5) .
C1 S1 O1 Bi -122.6(4) .
N2 Bi O1 S1 125.9(4) .
N4 Bi O1 S1 170.6(3) .
N3 Bi O1 S1 -143.5(4) .
N1 Bi O1 S1 62.1(4) .
O4 Bi O1 S1 -18.1(6) .
O3 Bi O1 S1 -64.4(4) 2
O2 Bi O1 S1 5.6(3) .
O3 S1 O2 Bi -125.2(3) .
O1 S1 O2 Bi 8.0(4) .
C1 S1 O2 Bi 120.6(3) .
N2 Bi O2 S1 -64.0(3) .
N4 Bi O2 S1 -139.1(7) .
N3 Bi O2 S1 33.4(4) .
N1 Bi O2 S1 -126.1(3) .
O4 Bi O2 S1 160.9(3) .
O1 Bi O2 S1 -5.4(3) .
O3 Bi O2 S1 84.5(3) 2
O5 S2 O4 Bi 26.2(5) .
O6 S2 O4 Bi -109.2(4) .
C2 S2 O4 Bi 138.9(4) .
N2 Bi O4 S2 107.0(4) .
N4 Bi O4 S2 51.4(4) .
N3 Bi O4 S2 -6.5(5) .
N1 Bi O4 S2 149.0(4) .
O1 Bi O4 S2 -122.7(4) .
O3 Bi O4 S2 -77.9(4) 2
O2 Bi O4 S2 -140.8(4) .
N2 Bi N1 C15 -173.9(6) .
N4 Bi N1 C15 114.3(6) .
N3 Bi N1 C15 158.8(6) .
O4 Bi N1 C15 38.6(6) .
O1 Bi N1 C15 -105.0(6) .
O3 Bi N1 C15 -27.0(7) 2
O2 Bi N1 C15 -62.6(6) .
N2 Bi N1 C11 -8.2(5) .
N4 Bi N1 C11 -79.9(5) .
N3 Bi N1 C11 -35.4(8) .
O4 Bi N1 C11 -155.6(6) .
O1 Bi N1 C11 60.8(5) .
O3 Bi N1 C11 138.8(5) 2
O2 Bi N1 C11 103.2(5) .
N4 Bi N2 C25 -68.6(6) .
N3 Bi N2 C25 -0.9(6) .
N1 Bi N2 C25 -169.5(7) .
O4 Bi N2 C25 -125.1(6) .
O1 Bi N2 C25 82.3(6) .
O3 Bi N2 C25 63.7(8) 2
O2 Bi N2 C25 125.2(6) .
N4 Bi N2 C21 101.6(6) .
N3 Bi N2 C21 169.3(6) .
N1 Bi N2 C21 0.7(5) .
O4 Bi N2 C21 45.1(7) .
O1 Bi N2 C21 -107.5(6) .
O3 Bi N2 C21 -126.1(5) 2
O2 Bi N2 C21 -64.6(6) .
N2 Bi N3 C31 -87.9(6) .
N4 Bi N3 C31 -13.9(5) .
N1 Bi N3 C31 -62.8(8) .
O4 Bi N3 C31 49.0(6) .
O1 Bi N3 C31 -162.9(6) .
O3 Bi N3 C31 122.0(6) 2
O2 Bi N3 C31 168.0(5) .
N2 Bi N3 C35 112.4(6) .
N4 Bi N3 C35 -173.6(7) .
N1 Bi N3 C35 137.6(6) .
O4 Bi N3 C35 -110.6(6) .
O1 Bi N3 C35 37.5(6) .
O3 Bi N3 C35 -37.7(6) 2
O2 Bi N3 C35 8.4(7) .
N2 Bi N4 C45 -77.6(7) .
N3 Bi N4 C45 -172.5(7) .
N1 Bi N4 C45 -11.6(7) .
O4 Bi N4 C45 62.9(6) .
O1 Bi N4 C45 -122.3(6) .
O3 Bi N4 C45 131.4(6) 2
O2 Bi N4 C45 0.8(13) .
N2 Bi N4 C41 100.7(6) .
N3 Bi N4 C41 5.7(6) .
N1 Bi N4 C41 166.7(6) .
O4 Bi N4 C41 -118.9(6) .
O1 Bi N4 C41 55.9(7) .
O3 Bi N4 C41 -50.3(6) 2
O2 Bi N4 C41 179.1(7) .
O3 S1 C1 F2 60.0(7) .
O2 S1 C1 F2 -176.8(6) .
O1 S1 C1 F2 -58.9(6) .
O3 S1 C1 F3 179.8(6) .
O2 S1 C1 F3 -57.0(7) .
O1 S1 C1 F3 60.9(7) .
O3 S1 C1 F1 -59.8(7) .
O2 S1 C1 F1 63.4(7) .
O1 S1 C1 F1 -178.7(6) .
O5 S2 C2 F6 48.1(8) .
O6 S2 C2 F6 171.7(7) .
O4 S2 C2 F6 -69.4(8) .
O5 S2 C2 F5 170.6(7) .
O6 S2 C2 F5 -65.9(8) .
O4 S2 C2 F5 53.0(8) .
O5 S2 C2 F4 -71.0(8) .
O6 S2 C2 F4 52.5(8) .
O4 S2 C2 F4 171.5(7) .
C15 N1 C11 C12 -0.1(11) .
Bi N1 C11 C12 -166.0(6) .
C15 N1 C11 C21 -179.9(7) .
Bi N1 C11 C21 14.2(8) .
N1 C11 C12 C13 -0.4(12) .
C21 C11 C12 C13 179.4(8) .
C11 C12 C13 C14 -0.2(13) .
C12 C13 C14 C15 1.3(13) .
C11 N1 C15 C14 1.3(11) .
Bi N1 C15 C14 166.6(6) .
C13 C14 C15 N1 -1.9(12) .
C25 N2 C21 C22 -0.2(12) .
Bi N2 C21 C22 -170.7(6) .
C25 N2 C21 C11 176.7(7) .
Bi N2 C21 C11 6.2(9) .
N1 C11 C21 N2 -13.6(10) .
C12 C11 C21 N2 166.6(7) .
N1 C11 C21 C22 163.2(8) .
C12 C11 C21 C22 -16.6(12) .
N2 C21 C22 C23 1.4(14) .
C11 C21 C22 C23 -175.3(9) .
C21 C22 C23 C24 -1.4(16) .
C22 C23 C24 C25 0.3(15) .
C21 N2 C25 C24 -1.0(13) .
Bi N2 C25 C24 169.3(7) .
C23 C24 C25 N2 1.0(15) .
C35 N3 C31 C32 -0.5(12) .
Bi N3 C31 C32 -160.1(6) .
C35 N3 C31 C41 179.4(7) .
Bi N3 C31 C41 19.8(9) .
N3 C31 C32 C33 0.2(13) .
C41 C31 C32 C33 -179.6(8) .
C31 C32 C33 C34 0.0(14) .
C32 C33 C34 C35 0.0(14) .
C31 N3 C35 C34 0.5(12) .
Bi N3 C35 C34 159.6(6) .
C33 C34 C35 N3 -0.3(13) .
C45 N4 C41 C42 0.0(12) .
Bi N4 C41 C42 -178.3(7) .
C45 N4 C41 C31 -179.8(7) .
Bi N4 C41 C31 1.9(9) .
N3 C31 C41 N4 -14.6(11) .
C32 C31 C41 N4 165.3(8) .
N3 C31 C41 C42 165.6(8) .
C32 C31 C41 C42 -14.5(13) .
N4 C41 C42 C43 1.1(14) .
C31 C41 C42 C43 -179.1(9) .
C41 C42 C43 C44 -1.3(16) .
C42 C43 C44 C45 0.4(16) .
C41 N4 C45 C44 -0.9(13) .
Bi N4 C45 C44 177.3(7) .
C43 C44 C45 N4 0.7(15) .
O7 S3 C3 F8 -60.7(9) .
O8 S3 C3 F8 -179.7(8) .
O9 S3 C3 F8 58.3(9) .
O7 S3 C3 F9 59.0(9) .
O8 S3 C3 F9 -59.9(9) .
O9 S3 C3 F9 178.1(8) .
O7 S3 C3 F7 -178.4(8) .
O8 S3 C3 F7 62.6(9) .
O9 S3 C3 F7 -59.4(9) .
